data_9011197
loop_
_publ_author_name
'Shoemaker, C. B.'
'Shoemaker, D. P.'
'Hopkins, T. E.'
'Yindepit, S.'

_publ_section_title
;
 Refinement of the structure of beta-manganese and of related phase in the
 Mn-Ni-Si system
;
_journal_name_full 'Acta Crystallographica, Section B'
_journal_page_first 3573
_journal_page_last 3576
_journal_paper_doi 10.1107/S0567740878011620
_journal_volume 34
_journal_year 1978
_chemical_compound_source Synthetic
_chemical_formula_sum Mn
_chemical_name_mineral Manganese-beta
_space_group_IT_number 213
_symmetry_space_group_name_Hall 'P 4bd 2ab 3'
_symmetry_space_group_name_H-M 'P 41 3 2'
_cell_angle_alpha 90
_cell_angle_beta 90
_cell_angle_gamma 90
_cell_length_a 6.315
_cell_length_b 6.315
_cell_length_c 6.315
_cell_formula_units_Z 20
_cell_volume 251.837
_database_code_amcsd 0009651
_exptl_crystal_density_diffrn 7.245
_cod_database_code 9011197

loop_
_space_group_symop_operation_xyz
x,y,z
-z,1/2+x,1/2-y
-y,1/2+z,1/2-x
-x,1/2+y,1/2-z
1/4-x,3/4+z,1/4+y
1/4-z,3/4+y,1/4+x
1/4-y,3/4+x,1/4+z
3/4-x,3/4-z,3/4-y
3/4-z,3/4-y,3/4-x
3/4-y,3/4-x,3/4-z
1/2-z,-x,1/2+y
1/2-y,-z,1/2+x
1/2-x,-y,1/2+z
1/2+z,1/2-x,-y
1/2+y,1/2-z,-x
1/2+x,1/2-y,-z
1/4+x,1/4-z,3/4+y
1/4+z,1/4-y,3/4+x
1/4+y,1/4-x,3/4+z
3/4+x,1/4+z,1/4-y
3/4+z,1/4+y,1/4-x
3/4+y,1/4+x,1/4-z
z,x,y
y,z,x

loop_
_atom_site_aniso_label
_atom_site_aniso_U_11
_atom_site_aniso_U_22
_atom_site_aniso_U_33
_atom_site_aniso_U_12
_atom_site_aniso_U_13
_atom_site_aniso_U_23
Mn1 0.00723 0.00723 0.00723 0.00000 0.00000 0.00000
Mn2 0.02608 0.00970 0.00970 0.00541 -0.00541 -0.00265

loop_
_atom_site_label
_atom_site_fract_x
_atom_site_fract_y
_atom_site_fract_z
Mn1 0.06361 0.06361 0.06361
Mn2 0.12500 0.20224 0.45224

loop_
_cod_related_entry_id
_cod_related_entry_database
_cod_related_entry_code
1 ChemSpider 22372
2 AMCSD 0009651
